data_4519344
loop_
_publ_author_name
'Highland, Jaclyn N.'
'Morris, Patrick J.'
'Konrath, Kylie M.'
'Riggs, Lace M.'
'Hagen, Natalie R.'
'Zanos, Panos'
'Powels, Chris F.'
'Moaddel, Ruin'
'Thomas, Craig J.'
'Wang, Amy Q.'
'Gould, Todd D.'

_publ_section_title
;
 Hydroxynorketamine Pharmacokinetics and Antidepressant Behavioral Effects
 of (2<i>,</i>6)- and
 (5<i>R</i>)-Methyl-(2<i>R,</i>6<i>R</i>)-hydroxynorketamines.
;
_journal_issue 4
_journal_name_full 'ACS chemical neuroscience'
_journal_page_first 510
_journal_page_last 523
_journal_paper_doi 10.1021/acschemneuro.1c00761
_journal_volume 13
_journal_year 2022
_chemical_absolute_configuration ad
_chemical_formula_moiety 'C13 H16 Cl N O2'
_chemical_formula_sum 'C13 H16 Cl N O2'
_chemical_formula_weight 253.72
_space_group_crystal_system monoclinic
_space_group_IT_number 4
_space_group_name_Hall 'P 2yb'
_space_group_name_H-M_alt 'P 1 21 1'
_atom_sites_solution_hydrogens mixed
_atom_sites_solution_primary dual
_atom_sites_solution_secondary difmap
_audit_creation_date 2017-12-19
_audit_creation_method
;
Olex2 1.2-beta
(compiled 2017.08.10 svn.r3458 for OlexSys, GUI svn.r5381)
;
_cell_angle_alpha 90
_cell_angle_beta 101.266(4)
_cell_angle_gamma 90
_cell_formula_units_Z 2
_cell_length_a 6.5842(9)
_cell_length_b 11.0230(14)
_cell_length_c 8.6030(12)
_cell_measurement_reflns_used 7174
_cell_measurement_temperature 100.0
_cell_measurement_theta_max 25.678
_cell_measurement_theta_min 2.414
_cell_volume 612.35(14)
_computing_cell_refinement 'SAINT v8.37A (Bruker, 2016)'
_computing_data_collection 'APEX3 v2016.1-0 (Bruker, 2016)'
_computing_data_reduction 'SAINT v8.37A (Bruker, 2016)'
_computing_molecular_graphics 'Olex2 (Dolomanov et al., 2009)'
_computing_publication_material 'Olex2 (Dolomanov et al., 2009)'
_computing_structure_refinement 'ShelXL (Sheldrick, 2015)'
_computing_structure_solution 'ShelXT (Sheldrick, 2015)'
_diffrn_ambient_temperature 100.0
_diffrn_detector 'Bruker APEX-II CCD'
_diffrn_detector_area_resol_mean 8.258
_diffrn_detector_type 'CCD Area Detector'
_diffrn_measured_fraction_theta_full 1.000
_diffrn_measured_fraction_theta_max 0.998
_diffrn_measurement_device 'Kappa Four-Circle Diffractometer'
_diffrn_measurement_device_type 'Bruker APEX II Ultra'
_diffrn_measurement_method '\w and \f scans'
_diffrn_radiation_monochromator 'Double Bounce Multilayer Mirrors'
_diffrn_radiation_probe x-ray
_diffrn_radiation_type MoK\a
_diffrn_radiation_wavelength 0.71073
_diffrn_reflns_av_R_equivalents 0.0540
_diffrn_reflns_av_unetI/netI 0.0321
_diffrn_reflns_Laue_measured_fraction_full 1.000
_diffrn_reflns_Laue_measured_fraction_max 0.998
_diffrn_reflns_limit_h_max 8
_diffrn_reflns_limit_h_min -8
_diffrn_reflns_limit_k_max 13
_diffrn_reflns_limit_k_min -13
_diffrn_reflns_limit_l_max 10
_diffrn_reflns_limit_l_min -10
_diffrn_reflns_number 19959
_diffrn_reflns_point_group_measured_fraction_full 1.000
_diffrn_reflns_point_group_measured_fraction_max 0.997
_diffrn_reflns_theta_full 25.000
_diffrn_reflns_theta_max 26.401
_diffrn_reflns_theta_min 2.414
_diffrn_source 'Micro Focus Rotating Anode'
_diffrn_source_type 'Bruker TXS'
_diffrn_standards_number 0
_exptl_absorpt_coefficient_mu 0.301
_exptl_absorpt_correction_T_max 0.2580
_exptl_absorpt_correction_T_min 0.2321
_exptl_absorpt_correction_type multi-scan
_exptl_absorpt_process_details
'SADABS-2016/2 (Bruker,2016/2) was used for absorption correction. wR2(int) was 0.0725 before and 0.0639 after correction. The Ratio of minimum to maximum transmission is 0.8996. The \l/2 correction factor is Not present.'
_exptl_crystal_colour Colorless
_exptl_crystal_colour_primary Colorless
_exptl_crystal_density_diffrn 1.376
_exptl_crystal_description Block
_exptl_crystal_F_000 268
_exptl_crystal_size_max 0.153
_exptl_crystal_size_mid 0.147
_exptl_crystal_size_min 0.144
_refine_diff_density_max 0.213
_refine_diff_density_min -0.157
_refine_diff_density_rms 0.036
_refine_ls_abs_structure_details
;
 Flack x determined using 1075 quotients [(I+)-(I-)]/[(I+)+(I-)]
 (Parsons, Flack and Wagner, Acta Cryst. B69 (2013) 249-259).
;
_refine_ls_abs_structure_Flack -0.03(3)
_refine_ls_extinction_method none
_refine_ls_goodness_of_fit_ref 1.033
_refine_ls_hydrogen_treatment mixed
_refine_ls_matrix_type full
_refine_ls_number_parameters 167
_refine_ls_number_reflns 2512
_refine_ls_number_restraints 4
_refine_ls_restrained_S_all 1.035
_refine_ls_R_factor_all 0.0298
_refine_ls_R_factor_gt 0.0270
_refine_ls_shift/su_max 0.000
_refine_ls_shift/su_mean 0.000
_refine_ls_structure_factor_coef Fsqd
_refine_ls_weighting_details 'w=1/[\s^2^(Fo^2^)+(0.0283P)^2^+0.1408P] where P=(Fo^2^+2Fc^2^)/3'
_refine_ls_weighting_scheme calc
_refine_ls_wR_factor_gt 0.0617
_refine_ls_wR_factor_ref 0.0638
_reflns_Friedel_coverage 0.894
_reflns_Friedel_fraction_full 1.000
_reflns_Friedel_fraction_max 0.996
_reflns_number_gt 2390
_reflns_number_total 2512
_reflns_threshold_expression 'I > 2\s(I)'
_cod_data_source_file cn1c00761_si_002.cif
_cod_data_source_block NIH35
_cod_depositor_comments
;
The following automatic conversions were performed:

data item '_diffrn_radiation_probe' value 'X-ray' was changed to
'x-ray' in accordance with the
/home/data/users/saulius/crontab/automatic-downloads/current/ACS/lib/dictionaries/cif_core.dic
dictionary named 'cif_core.dic' version 2.4.2 last updated on
2011-04-26.

Automatic conversion script
Id: cif_fix_values 7556 2019-12-06 15:28:31Z antanas 
;
_cod_database_code 4519344
_shelx_shelxl_version_number 2018/1
_shelx_space_group_comment
;
The symmetry employed for this shelxl refinement is uniquely defined
by the following loop, which should always be used as a source of
symmetry information in preference to the above space-group names.
They are only intended as comments.
;
_shelx_estimated_absorpt_t_max 0.958
_shelx_estimated_absorpt_t_min 0.955
_olex2_refinement_description
;
1. Fixed Uiso
 At 1.2 times of:
  All C(H) groups, All C(H,H) groups
 At 1.5 times of:
  All C(H,H,H) groups
2. Restrained distances
 N1-H1B = N1-H1A = O2-H2
 0.95 with sigma of 0.02
3.a Ternary CH refined with riding coordinates:
 C9(H9), C10(H10)
3.b Secondary CH2 refined with riding coordinates:
 C11(H11A,H11B), C12(H12A,H12B)
3.c Aromatic/amide H refined with riding coordinates:
 C2(H2A), C3(H3), C4(H4), C5(H5)
3.d Idealised Me refined as rotating group:
 C13(H13A,H13B,H13C)
;
_olex2_submission_special_instructions 'No special instructions were received'

loop_
_space_group_symop_operation_xyz
'x, y, z'
'-x, y+1/2, -z'

loop_
_atom_site_label
_atom_site_type_symbol
_atom_site_fract_x
_atom_site_fract_y
_atom_site_fract_z
_atom_site_U_iso_or_equiv
_atom_site_adp_type
_atom_site_occupancy
_atom_site_site_symmetry_order
_atom_site_calc_flag
_atom_site_refinement_flags_posn
_atom_site_refinement_flags_adp
_atom_site_refinement_flags_occupancy
_atom_site_disorder_assembly
_atom_site_disorder_group
Cl1 Cl 0.85688(9) 0.67632(5) 0.22738(7) 0.02574(16) Uani 1 1 d . . . . .
O1 O 1.0544(2) 0.53956(16) 0.5531(2) 0.0222(4) Uani 1 1 d . . . . .
O2 O 0.7884(3) 0.66656(18) 0.70189(19) 0.0231(4) Uani 1 1 d D . . . .
H2 H 0.886(5) 0.711(3) 0.669(4) 0.050(11) Uiso 1 1 d D . . . .
N1 N 0.9609(3) 0.37687(19) 0.3151(2) 0.0184(4) Uani 1 1 d D . . . .
H1A H 1.066(5) 0.431(3) 0.340(4) 0.053(11) Uiso 1 1 d D . . . .
H1B H 0.928(6) 0.385(4) 0.206(3) 0.073(13) Uiso 1 1 d D . . . .
C1 C 0.6375(4) 0.5861(2) 0.1714(3) 0.0161(5) Uani 1 1 d . . . . .
C2 C 0.4878(4) 0.6284(2) 0.0455(3) 0.0200(5) Uani 1 1 d . . . . .
H2A H 0.505092 0.704502 -0.002009 0.024 Uiso 1 1 calc R . . . .
C3 C 0.3140(4) 0.5586(2) -0.0099(3) 0.0214(5) Uani 1 1 d . . . . .
H3 H 0.210285 0.586501 -0.095137 0.026 Uiso 1 1 calc R . . . .
C4 C 0.2933(4) 0.4475(2) 0.0606(3) 0.0194(5) Uani 1 1 d . . . . .
H4 H 0.176304 0.398055 0.021520 0.023 Uiso 1 1 calc R . . . .
C5 C 0.4418(3) 0.4076(2) 0.1876(3) 0.0160(5) Uani 1 1 d . . . . .
H5 H 0.422923 0.331574 0.234875 0.019 Uiso 1 1 calc R . . . .
C6 C 0.6181(3) 0.4760(2) 0.2481(3) 0.0142(5) Uani 1 1 d . . . . .
C7 C 0.7870(3) 0.4255(2) 0.3815(3) 0.0142(5) Uani 1 1 d . . . . .
C8 C 0.8712(4) 0.5199(2) 0.5109(3) 0.0150(5) Uani 1 1 d . . . . .
C9 C 0.7091(4) 0.5743(2) 0.5937(3) 0.0160(5) Uani 1 1 d . . . . .
H9 H 0.595242 0.608985 0.511666 0.019 Uiso 1 1 calc R . . . .
C10 C 0.6184(3) 0.4723(2) 0.6830(3) 0.0159(5) Uani 1 1 d . . . . .
H10 H 0.496716 0.506246 0.722006 0.019 Uiso 1 1 calc R . . . .
C11 C 0.5412(3) 0.3688(2) 0.5682(3) 0.0171(5) Uani 1 1 d . . . . .
H11A H 0.418048 0.396768 0.491328 0.021 Uiso 1 1 calc R . . . .
H11B H 0.497644 0.300284 0.628561 0.021 Uiso 1 1 calc R . . . .
C12 C 0.7047(3) 0.3236(2) 0.4771(3) 0.0159(5) Uani 1 1 d . . . . .
H12A H 0.643789 0.258459 0.403355 0.019 Uiso 1 1 calc R . . . .
H12B H 0.822287 0.288416 0.553142 0.019 Uiso 1 1 calc R . . . .
C13 C 0.7769(4) 0.4296(2) 0.8269(3) 0.0201(5) Uani 1 1 d . . . . .
H13A H 0.898712 0.396822 0.791670 0.030 Uiso 1 1 calc GR . . . .
H13B H 0.715015 0.366311 0.882796 0.030 Uiso 1 1 calc GR . . . .
H13C H 0.818527 0.498223 0.898429 0.030 Uiso 1 1 calc GR . . . .

loop_
_atom_site_aniso_label
_atom_site_aniso_U_11
_atom_site_aniso_U_22
_atom_site_aniso_U_33
_atom_site_aniso_U_23
_atom_site_aniso_U_13
_atom_site_aniso_U_12
Cl1 0.0257(3) 0.0206(3) 0.0285(3) 0.0058(3) -0.0006(2) -0.0096(3)
O1 0.0164(8) 0.0244(10) 0.0243(10) -0.0024(7) 0.0000(7) -0.0045(7)
O2 0.0340(9) 0.0151(9) 0.0223(8) -0.0053(8) 0.0108(7) -0.0066(9)
N1 0.0149(10) 0.0202(11) 0.0209(10) -0.0030(9) 0.0054(8) 0.0031(8)
C1 0.0157(11) 0.0170(13) 0.0160(11) -0.0025(9) 0.0039(9) -0.0020(9)
C2 0.0256(13) 0.0171(13) 0.0182(11) 0.0032(10) 0.0065(10) 0.0034(10)
C3 0.0184(11) 0.0305(15) 0.0145(11) 0.0021(10) 0.0016(9) 0.0068(11)
C4 0.0154(11) 0.0263(14) 0.0162(11) -0.0046(10) 0.0023(9) -0.0018(10)
C5 0.0176(11) 0.0179(12) 0.0133(10) -0.0027(10) 0.0047(9) -0.0011(10)
C6 0.0146(11) 0.0158(12) 0.0128(10) -0.0022(9) 0.0045(8) 0.0020(9)
C7 0.0136(10) 0.0129(12) 0.0159(11) -0.0009(9) 0.0028(8) 0.0009(9)
C8 0.0173(11) 0.0118(11) 0.0154(11) 0.0030(9) 0.0022(8) -0.0016(9)
C9 0.0191(11) 0.0131(12) 0.0152(11) -0.0022(9) 0.0015(9) 0.0017(9)
C10 0.0140(11) 0.0190(12) 0.0153(11) 0.0000(10) 0.0043(9) 0.0003(9)
C11 0.0167(11) 0.0189(12) 0.0155(11) 0.0000(9) 0.0026(9) -0.0035(10)
C12 0.0166(11) 0.0141(12) 0.0162(11) 0.0015(9) 0.0012(9) -0.0009(9)
C13 0.0227(12) 0.0205(13) 0.0161(11) 0.0021(10) 0.0017(9) -0.0022(10)

loop_
_atom_type_symbol
_atom_type_description
_atom_type_scat_dispersion_real
_atom_type_scat_dispersion_imag
_atom_type_scat_source
C C 0.0033 0.0016 'International Tables Vol C Tables 4.2.6.8 and 6.1.1.4'
H H 0.0000 0.0000 'International Tables Vol C Tables 4.2.6.8 and 6.1.1.4'
Cl Cl 0.1484 0.1585 'International Tables Vol C Tables 4.2.6.8 and 6.1.1.4'
N N 0.0061 0.0033 'International Tables Vol C Tables 4.2.6.8 and 6.1.1.4'
O O 0.0106 0.0060 'International Tables Vol C Tables 4.2.6.8 and 6.1.1.4'

loop_
_geom_angle_atom_site_label_1
_geom_angle_atom_site_label_2
_geom_angle_atom_site_label_3
_geom_angle
_geom_angle_site_symmetry_1
_geom_angle_site_symmetry_3
_geom_angle_publ_flag
C9 O2 H2 112(2) . . ?
H1A N1 H1B 102(3) . . ?
C7 N1 H1A 107(2) . . ?
C7 N1 H1B 108(2) . . ?
C2 C1 Cl1 116.48(18) . . ?
C2 C1 C6 122.7(2) . . ?
C6 C1 Cl1 120.79(17) . . ?
C1 C2 H2A 120.2 . . ?
C3 C2 C1 119.6(2) . . ?
C3 C2 H2A 120.2 . . ?
C2 C3 H3 120.5 . . ?
C2 C3 C4 119.1(2) . . ?
C4 C3 H3 120.5 . . ?
C3 C4 H4 119.6 . . ?
C3 C4 C5 120.7(2) . . ?
C5 C4 H4 119.6 . . ?
C4 C5 H5 119.1 . . ?
C4 C5 C6 121.9(2) . . ?
C6 C5 H5 119.1 . . ?
C1 C6 C7 123.2(2) . . ?
C5 C6 C1 116.0(2) . . ?
C5 C6 C7 120.6(2) . . ?
N1 C7 C6 110.19(17) . . ?
N1 C7 C8 109.09(18) . . ?
N1 C7 C12 108.65(19) . . ?
C6 C7 C8 113.55(19) . . ?
C6 C7 C12 112.42(18) . . ?
C8 C7 C12 102.61(18) . . ?
O1 C8 C7 122.3(2) . . ?
O1 C8 C9 122.7(2) . . ?
C9 C8 C7 114.70(19) . . ?
O2 C9 C8 113.07(19) . . ?
O2 C9 H9 108.6 . . ?
O2 C9 C10 109.01(18) . . ?
C8 C9 H9 108.6 . . ?
C8 C9 C10 108.75(19) . . ?
C10 C9 H9 108.6 . . ?
C9 C10 H10 107.9 . . ?
C11 C10 C9 109.49(18) . . ?
C11 C10 H10 107.9 . . ?
C13 C10 C9 110.96(18) . . ?
C13 C10 H10 107.9 . . ?
C13 C10 C11 112.4(2) . . ?
C10 C11 H11A 108.9 . . ?
C10 C11 H11B 108.9 . . ?
C10 C11 C12 113.19(18) . . ?
H11A C11 H11B 107.8 . . ?
C12 C11 H11A 108.9 . . ?
C12 C11 H11B 108.9 . . ?
C7 C12 H12A 109.0 . . ?
C7 C12 H12B 109.0 . . ?
C11 C12 C7 112.90(19) . . ?
C11 C12 H12A 109.0 . . ?
C11 C12 H12B 109.0 . . ?
H12A C12 H12B 107.8 . . ?
C10 C13 H13A 109.5 . . ?
C10 C13 H13B 109.5 . . ?
C10 C13 H13C 109.5 . . ?
H13A C13 H13B 109.5 . . ?
H13A C13 H13C 109.5 . . ?
H13B C13 H13C 109.5 . . ?

loop_
_geom_bond_atom_site_label_1
_geom_bond_atom_site_label_2
_geom_bond_distance
_geom_bond_site_symmetry_2
_geom_bond_publ_flag
Cl1 C1 1.742(2) . ?
O1 C8 1.209(3) . ?
O2 H2 0.90(2) . ?
O2 C9 1.409(3) . ?
N1 H1A 0.91(2) . ?
N1 H1B 0.93(2) . ?
N1 C7 1.477(3) . ?
C1 C2 1.395(3) . ?
C1 C6 1.399(3) . ?
C2 H2A 0.9500 . ?
C2 C3 1.384(3) . ?
C3 H3 0.9500 . ?
C3 C4 1.385(4) . ?
C4 H4 0.9500 . ?
C4 C5 1.388(3) . ?
C5 H5 0.9500 . ?
C5 C6 1.397(3) . ?
C6 C7 1.538(3) . ?
C7 C8 1.545(3) . ?
C7 C12 1.551(3) . ?
C8 C9 1.517(3) . ?
C9 H9 1.0000 . ?
C9 C10 1.545(3) . ?
C10 H10 1.0000 . ?
C10 C11 1.530(3) . ?
C10 C13 1.529(3) . ?
C11 H11A 0.9900 . ?
C11 H11B 0.9900 . ?
C11 C12 1.534(3) . ?
C12 H12A 0.9900 . ?
C12 H12B 0.9900 . ?
C13 H13A 0.9800 . ?
C13 H13B 0.9800 . ?
C13 H13C 0.9800 . ?

loop_
_geom_hbond_atom_site_label_D
_geom_hbond_atom_site_label_H
_geom_hbond_atom_site_label_A
_geom_hbond_distance_DH
_geom_hbond_distance_HA
_geom_hbond_distance_DA
_geom_hbond_angle_DHA
_geom_hbond_site_symmetry_A
_geom_hbond_publ_flag
O2 H2 N1 0.90(2) 2.08(3) 2.866(3) 146(3) 2_756 yes
